data_1513404
loop_
_publ_author_name
'Zhao, Mi-Na'
'Ren, Zhi-Hui'
'Wang, Yao-Yu'
'Guan, Zheng-Hui'

_publ_section_title
;
 Pd-catalyzed oxidative coupling of enamides and alkynes for synthesis of
 substituted pyrroles.
;
_journal_issue 2
_journal_name_full 'Organic letters'
_journal_page_first 608
_journal_page_last 611
_journal_paper_doi 10.1021/ol403517p
_journal_volume 16
_journal_year 2014
_chemical_formula_sum 'C19 H17 N O'
_chemical_formula_weight 275.34
_chemical_name_systematic
; 
 ? 
;
_space_group_IT_number 15
_symmetry_cell_setting monoclinic
_symmetry_space_group_name_Hall '-C 2yc'
_symmetry_space_group_name_H-M 'C 1 2/c 1'
_atom_sites_solution_hydrogens geom
_atom_sites_solution_primary direct
_atom_sites_solution_secondary difmap
_audit_creation_method SHELXL-97
_cell_angle_alpha 90.00
_cell_angle_beta 102.577(14)
_cell_angle_gamma 90.00
_cell_formula_units_Z 8
_cell_length_a 19.819(7)
_cell_length_b 5.930(2)
_cell_length_c 26.889(10)
_cell_measurement_reflns_used 337
_cell_measurement_temperature 296(2)
_cell_measurement_theta_max 14.93
_cell_measurement_theta_min 2.88
_cell_volume 3084.3(19)
_computing_cell_refinement 'Bruker SAINT'
_computing_data_collection 'Bruker APEX2'
_computing_data_reduction 'Bruker SAINT'
_computing_molecular_graphics 'Bruker SHELXTL'
_computing_publication_material 'Bruker SHELXTL'
_computing_structure_refinement 'SHELXL-97 (Sheldrick, 2008)'
_computing_structure_solution 'SHELXS-97 (Sheldrick, 2008)'
_diffrn_ambient_temperature 296(2)
_diffrn_measured_fraction_theta_full 0.999
_diffrn_measured_fraction_theta_max 0.999
_diffrn_measurement_device_type 'Bruker APEX-II CCD'
_diffrn_measurement_method '\f and \w scans'
_diffrn_radiation_monochromator graphite
_diffrn_radiation_source 'fine-focus sealed tube'
_diffrn_radiation_type MoK\a
_diffrn_radiation_wavelength 0.71073
_diffrn_reflns_av_R_equivalents 0.1099
_diffrn_reflns_av_sigmaI/netI 0.1252
_diffrn_reflns_limit_h_max 23
_diffrn_reflns_limit_h_min -21
_diffrn_reflns_limit_k_max 6
_diffrn_reflns_limit_k_min -7
_diffrn_reflns_limit_l_max 32
_diffrn_reflns_limit_l_min -31
_diffrn_reflns_number 7330
_diffrn_reflns_theta_full 25.09
_diffrn_reflns_theta_max 25.09
_diffrn_reflns_theta_min 1.55
_exptl_absorpt_coefficient_mu 0.073
_exptl_absorpt_correction_T_max 0.9853
_exptl_absorpt_correction_T_min 0.9739
_exptl_absorpt_correction_type none
_exptl_crystal_density_diffrn 1.186
_exptl_crystal_F_000 1168
_exptl_crystal_size_max 0.37
_exptl_crystal_size_mid 0.27
_exptl_crystal_size_min 0.20
_refine_diff_density_max 0.216
_refine_diff_density_min -0.174
_refine_diff_density_rms 0.055
_refine_ls_extinction_coef 0.0037(7)
_refine_ls_extinction_expression Fc^*^=kFc[1+0.001xFc^2^\l^3^/sin(2\q)]^-1/4^
_refine_ls_extinction_method SHELXL
_refine_ls_goodness_of_fit_ref 1.025
_refine_ls_hydrogen_treatment mixed
_refine_ls_matrix_type full
_refine_ls_number_parameters 193
_refine_ls_number_reflns 2738
_refine_ls_number_restraints 0
_refine_ls_restrained_S_all 1.025
_refine_ls_R_factor_all 0.2207
_refine_ls_R_factor_gt 0.0854
_refine_ls_shift/su_max 0.000
_refine_ls_shift/su_mean 0.000
_refine_ls_structure_factor_coef Fsqd
_refine_ls_weighting_details 'calc w=1/[\s^2^(Fo^2^)+(0.0700P)^2^+0.4690P] where P=(Fo^2^+2Fc^2^)/3'
_refine_ls_weighting_scheme calc
_refine_ls_wR_factor_gt 0.1752
_refine_ls_wR_factor_ref 0.2302
_reflns_number_gt 1001
_reflns_number_total 2738
_reflns_threshold_expression >2sigma(I)
_cod_data_source_file ol403517p_si_003.cif
_cod_data_source_block xb7162
_cod_depositor_comments
;
The following automatic conversions were performed:

'_symmetry_cell_setting' value 'Monoclinic' changed to 'monoclinic'
according to
/usr/data/users/saulius/automatic-downloads/current/ACS/lib/dictionaries/cif_core.dic
dictionary named 'cif_core.dic' version 2.4.2 from 2011-04-26.

Automatic conversion script
Id: cif_fix_values 2281 2013-09-26 08:29:07Z andrius 
;
_cod_original_cell_volume 3084.1(18)
_cod_original_sg_symbol_H-M C2/c
_cod_database_code 1513404

loop_
_symmetry_equiv_pos_as_xyz
'x, y, z'
'-x, y, -z+1/2'
'x+1/2, y+1/2, z'
'-x+1/2, y+1/2, -z+1/2'
'-x, -y, -z'
'x, -y, z-1/2'
'-x+1/2, -y+1/2, -z'
'x+1/2, -y+1/2, z-1/2'

loop_
_atom_site_label
_atom_site_type_symbol
_atom_site_fract_x
_atom_site_fract_y
_atom_site_fract_z
_atom_site_U_iso_or_equiv
_atom_site_adp_type
_atom_site_occupancy
_atom_site_symmetry_multiplicity
_atom_site_calc_flag
_atom_site_refinement_flags
N1 N 0.5353(2) 1.0481(7) 0.12230(15) 0.0709(12) Uani 1 1 d .
O1 O 0.4674(2) 0.8966(7) 0.05090(13) 0.0985(13) Uani 1 1 d .
C1 C 0.3957(3) 0.8209(10) 0.13700(19) 0.0867(17) Uani 1 1 d .
H1 H 0.3871 0.9614 0.1215 0.104 Uiso 1 1 calc R
C2 C 0.3412(3) 0.6812(12) 0.1378(2) 0.100(2) Uani 1 1 d .
H2 H 0.2964 0.7263 0.1227 0.120 Uiso 1 1 calc R
C3 C 0.3525(4) 0.4754(12) 0.1608(2) 0.104(2) Uani 1 1 d .
H3 H 0.3155 0.3793 0.1610 0.125 Uiso 1 1 calc R
C4 C 0.4187(4) 0.4096(10) 0.1836(2) 0.0928(18) Uani 1 1 d .
H4 H 0.4259 0.2711 0.2001 0.111 Uiso 1 1 calc R
C5 C 0.4745(3) 0.5478(10) 0.18214(18) 0.0792(16) Uani 1 1 d .
H5 H 0.5191 0.4999 0.1968 0.095 Uiso 1 1 calc R
C6 C 0.4639(3) 0.7613(9) 0.15846(17) 0.0684(14) Uani 1 1 d .
C7 C 0.5234(3) 0.9030(9) 0.1605(2) 0.0704(14) Uani 1 1 d .
C8 C 0.5769(3) 0.9429(9) 0.20128(19) 0.0796(16) Uani 1 1 d .
H8 H 0.5824 0.8722 0.2328 0.095 Uiso 1 1 calc R
C9 C 0.6223(3) 1.1056(10) 0.1890(2) 0.0802(16) Uani 1 1 d .
C10 C 0.5957(3) 1.1710(9) 0.1399(2) 0.0707(14) Uani 1 1 d .
C11 C 0.6287(3) 1.3107(9) 0.1070(2) 0.0787(16) Uani 1 1 d .
C12 C 0.6550(3) 1.5239(12) 0.1235(3) 0.0996(19) Uani 1 1 d .
H12 H 0.6495 1.5788 0.1548 0.119 Uiso 1 1 calc R
C13 C 0.6893(4) 1.6547(13) 0.0938(4) 0.136(3) Uani 1 1 d .
H13 H 0.7072 1.7952 0.1051 0.163 Uiso 1 1 calc R
C14 C 0.6960(4) 1.5726(19) 0.0480(4) 0.139(3) Uani 1 1 d .
H14 H 0.7186 1.6594 0.0279 0.167 Uiso 1 1 calc R
C15 C 0.6704(4) 1.3655(15) 0.0306(3) 0.114(2) Uani 1 1 d .
H15 H 0.6758 1.3137 -0.0010 0.137 Uiso 1 1 calc R
C16 C 0.6373(3) 1.2365(10) 0.0594(2) 0.0853(17) Uani 1 1 d .
H16 H 0.6200 1.0964 0.0474 0.102 Uiso 1 1 calc R
C17 C 0.4903(3) 1.0671(11) 0.07187(19) 0.0743(15) Uani 1 1 d .
C18 C 0.4722(3) 1.2983(9) 0.05244(19) 0.0947(18) Uani 1 1 d .
H18A H 0.4717 1.3038 0.0167 0.142 Uiso 1 1 calc R
H18B H 0.5059 1.4030 0.0703 0.142 Uiso 1 1 calc R
H18C H 0.4274 1.3378 0.0578 0.142 Uiso 1 1 calc R
C19 C 0.6880(3) 1.1793(11) 0.2232(2) 0.120(2) Uani 1 1 d .
H19A H 0.7241 1.1816 0.2045 0.179 Uiso 1 1 calc R
H19B H 0.7000 1.0761 0.2513 0.179 Uiso 1 1 calc R
H19C H 0.6822 1.3277 0.2359 0.179 Uiso 1 1 calc R

loop_
_atom_site_aniso_label
_atom_site_aniso_U_11
_atom_site_aniso_U_22
_atom_site_aniso_U_33
_atom_site_aniso_U_23
_atom_site_aniso_U_13
_atom_site_aniso_U_12
N1 0.079(3) 0.062(3) 0.066(3) 0.000(2) 0.003(2) -0.006(2)
O1 0.140(3) 0.079(3) 0.069(2) -0.007(2) 0.005(2) -0.030(3)
C1 0.095(5) 0.076(4) 0.085(4) 0.016(3) 0.013(4) 0.007(4)
C2 0.088(5) 0.103(5) 0.103(5) 0.024(4) 0.008(4) -0.007(4)
C3 0.109(5) 0.103(6) 0.094(5) 0.001(4) 0.010(4) -0.024(4)
C4 0.129(5) 0.074(4) 0.076(4) 0.004(3) 0.023(4) -0.018(5)
C5 0.101(4) 0.074(4) 0.061(3) 0.006(3) 0.014(3) 0.000(4)
C6 0.091(4) 0.060(4) 0.056(3) 0.001(3) 0.019(3) 0.004(3)
C7 0.084(4) 0.062(4) 0.062(3) 0.004(3) 0.009(3) -0.003(3)
C8 0.093(4) 0.088(4) 0.056(3) 0.003(3) 0.013(3) 0.010(4)
C9 0.067(4) 0.104(5) 0.066(4) -0.012(3) 0.006(3) -0.009(3)
C10 0.079(4) 0.062(4) 0.068(4) -0.003(3) 0.011(3) -0.004(3)
C11 0.085(4) 0.056(4) 0.085(4) -0.006(3) -0.004(3) 0.000(3)
C12 0.092(4) 0.073(5) 0.125(5) -0.003(4) 0.004(4) -0.004(4)
C13 0.113(6) 0.092(6) 0.175(8) 0.042(6) -0.029(6) -0.031(5)
C14 0.102(5) 0.164(10) 0.140(8) 0.074(7) 0.003(6) -0.016(6)
C15 0.106(5) 0.127(7) 0.107(5) 0.021(5) 0.019(4) -0.008(5)
C16 0.095(4) 0.079(4) 0.083(4) 0.014(4) 0.023(3) -0.005(3)
C17 0.087(4) 0.078(4) 0.055(3) 0.004(3) 0.010(3) -0.004(3)
C18 0.109(4) 0.082(4) 0.081(4) 0.017(3) -0.005(3) 0.009(4)
C19 0.104(5) 0.144(6) 0.102(5) -0.011(4) 0.003(4) -0.008(4)

loop_
_atom_type_symbol
_atom_type_description
_atom_type_scat_dispersion_real
_atom_type_scat_dispersion_imag
_atom_type_scat_source
C C 0.0033 0.0016 'International Tables Vol C Tables 4.2.6.8 and 6.1.1.4'
H H 0.0000 0.0000 'International Tables Vol C Tables 4.2.6.8 and 6.1.1.4'
N N 0.0061 0.0033 'International Tables Vol C Tables 4.2.6.8 and 6.1.1.4'
O O 0.0106 0.0060 'International Tables Vol C Tables 4.2.6.8 and 6.1.1.4'

loop_
_geom_angle_atom_site_label_1
_geom_angle_atom_site_label_2
_geom_angle_atom_site_label_3
_geom_angle
C10 N1 C7 110.1(4)
C10 N1 C17 125.6(5)
C7 N1 C17 124.3(4)
C2 C1 C6 122.6(6)
C2 C1 H1 118.7
C6 C1 H1 118.7
C3 C2 C1 119.8(6)
C3 C2 H2 120.1
C1 C2 H2 120.1
C2 C3 C4 120.1(6)
C2 C3 H3 120.0
C4 C3 H3 120.0
C3 C4 C5 120.7(6)
C3 C4 H4 119.7
C5 C4 H4 119.7
C4 C5 C6 120.2(6)
C4 C5 H5 119.9
C6 C5 H5 119.9
C1 C6 C5 116.7(5)
C1 C6 C7 125.4(5)
C5 C6 C7 117.8(5)
C8 C7 N1 104.9(5)
C8 C7 C6 127.9(5)
N1 C7 C6 126.9(5)
C7 C8 C9 110.7(5)
C7 C8 H8 124.7
C9 C8 H8 124.7
C10 C9 C8 106.8(4)
C10 C9 C19 128.0(6)
C8 C9 C19 125.1(5)
C9 C10 N1 107.5(5)
C9 C10 C11 127.9(5)
N1 C10 C11 123.7(5)
C16 C11 C12 117.5(6)
C16 C11 C10 122.2(5)
C12 C11 C10 120.2(6)
C13 C12 C11 121.0(7)
C13 C12 H12 119.5
C11 C12 H12 119.5
C14 C13 C12 118.5(8)
C14 C13 H13 120.7
C12 C13 H13 120.7
C13 C14 C15 122.0(9)
C13 C14 H14 119.0
C15 C14 H14 119.0
C16 C15 C14 119.8(8)
C16 C15 H15 120.1
C14 C15 H15 120.1
C15 C16 C11 121.1(6)
C15 C16 H16 119.4
C11 C16 H16 119.4
O1 C17 N1 117.8(5)
O1 C17 C18 125.2(5)
N1 C17 C18 116.8(5)
C17 C18 H18A 109.5
C17 C18 H18B 109.5
H18A C18 H18B 109.5
C17 C18 H18C 109.5
H18A C18 H18C 109.5
H18B C18 H18C 109.5
C9 C19 H19A 109.5
C9 C19 H19B 109.5
H19A C19 H19B 109.5
C9 C19 H19C 109.5
H19A C19 H19C 109.5
H19B C19 H19C 109.5

loop_
_geom_bond_atom_site_label_1
_geom_bond_atom_site_label_2
_geom_bond_distance
N1 C10 1.392(6)
N1 C7 1.398(6)
N1 C17 1.456(6)
O1 C17 1.198(6)
C1 C2 1.366(7)
C1 C6 1.395(6)
C1 H1 0.9300
C2 C3 1.365(7)
C2 H2 0.9300
C3 C4 1.379(7)
C3 H3 0.9300
C4 C5 1.384(7)
C4 H4 0.9300
C5 C6 1.412(6)
C5 H5 0.9300
C6 C7 1.439(7)
C7 C8 1.370(6)
C8 C9 1.407(7)
C8 H8 0.9300
C9 C10 1.368(6)
C9 C19 1.486(6)
C10 C11 1.464(7)
C11 C16 1.399(7)
C11 C12 1.403(7)
C12 C13 1.392(9)
C12 H12 0.9300
C13 C14 1.357(10)
C13 H13 0.9300
C14 C15 1.371(10)
C14 H14 0.9300
C15 C16 1.357(8)
C15 H15 0.9300
C16 H16 0.9300
C17 C18 1.483(7)
C18 H18A 0.9600
C18 H18B 0.9600
C18 H18C 0.9600
C19 H19A 0.9600
C19 H19B 0.9600
C19 H19C 0.9600

loop_
_geom_torsion_atom_site_label_1
_geom_torsion_atom_site_label_2
_geom_torsion_atom_site_label_3
_geom_torsion_atom_site_label_4
_geom_torsion
C6 C1 C2 C3 0.8(9)
C1 C2 C3 C4 0.6(9)
C2 C3 C4 C5 -1.9(9)
C3 C4 C5 C6 1.8(8)
C2 C1 C6 C5 -0.9(7)
C2 C1 C6 C7 -177.8(5)
C4 C5 C6 C1 -0.4(7)
C4 C5 C6 C7 176.8(4)
C10 N1 C7 C8 0.8(5)
C17 N1 C7 C8 -178.7(4)
C10 N1 C7 C6 174.9(5)
C17 N1 C7 C6 -4.6(8)
C1 C6 C7 C8 133.4(6)
C5 C6 C7 C8 -43.4(7)
C1 C6 C7 N1 -39.4(8)
C5 C6 C7 N1 143.7(5)
N1 C7 C8 C9 -1.2(6)
C6 C7 C8 C9 -175.3(5)
C7 C8 C9 C10 1.2(6)
C7 C8 C9 C19 -176.1(5)
C8 C9 C10 N1 -0.6(6)
C19 C9 C10 N1 176.6(5)
C8 C9 C10 C11 -170.0(5)
C19 C9 C10 C11 7.2(9)
C7 N1 C10 C9 -0.1(5)
C17 N1 C10 C9 179.4(5)
C7 N1 C10 C11 169.9(5)
C17 N1 C10 C11 -10.6(7)
C9 C10 C11 C16 123.6(6)
N1 C10 C11 C16 -44.3(7)
C9 C10 C11 C12 -54.3(8)
N1 C10 C11 C12 137.9(5)
C16 C11 C12 C13 -0.9(8)
C10 C11 C12 C13 177.1(6)
C11 C12 C13 C14 0.8(10)
C12 C13 C14 C15 -0.3(12)
C13 C14 C15 C16 0.0(12)
C14 C15 C16 C11 -0.1(10)
C12 C11 C16 C15 0.5(8)
C10 C11 C16 C15 -177.4(5)
C10 N1 C17 O1 138.6(5)
C7 N1 C17 O1 -41.9(7)
C10 N1 C17 C18 -46.0(7)
C7 N1 C17 C18 133.4(5)
